data_4505342
loop_
_publ_author_name
'Childs, Scott L.'
'Chyall, Leonard J.'
'Dunlap, Jeanette T.'
'Coates, David A.'
'Stahly, Barbara C.'
'Stahly, G. Patrick'

_publ_section_title
;
 A Metastable Polymorph of Metformin Hydrochloride:&#x2009; Isolation and
 Characterization Using Capillary Crystallization and Thermal Microscopy
 Techniques
;
_journal_issue 3
_journal_name_full 'Crystal Growth &amp; Design'
_journal_page_first 441
_journal_paper_doi 10.1021/cg034243p
_journal_volume 4
_journal_year 2004
_chemical_formula_moiety 'C4 H12 Cl N5'
_chemical_formula_sum 'C4 H12 Cl N5'
_chemical_formula_weight 165.64
_chemical_melting_point 505.15
_chemical_name_common 'Metformin HCl form I'
_chemical_name_systematic
;
 N,N-Dimethylimidodicarbonimidic diamide hydrochloride
;
_space_group_IT_number 14
_symmetry_cell_setting monoclinic
_symmetry_space_group_name_Hall '-P 2ybc'
_symmetry_space_group_name_H-M 'P 1 21/c 1'
_atom_sites_solution_hydrogens geom
_atom_sites_solution_primary direct
_atom_sites_solution_secondary difmap
_audit_creation_method SHELXL-97
_cell_angle_alpha 90.00
_cell_angle_beta 114.48
_cell_angle_gamma 90.00
_cell_formula_units_Z 4
_cell_length_a 7.9231(12)
_cell_length_b 13.894(2)
_cell_length_c 7.9231(12)
_cell_measurement_reflns_used 5625
_cell_measurement_temperature 100(2)
_cell_measurement_theta_max 33.04
_cell_measurement_theta_min 2.83
_cell_volume 793.8(2)
_computing_cell_refinement 'Bruker SMART'
_computing_data_collection 'Bruker SMART'
_computing_data_reduction 'Bruker SAINT'
_computing_molecular_graphics 'Bruker SHELXTL'
_computing_publication_material 'Bruker SHELXTL'
_computing_structure_refinement 'SHELXL-97 (Sheldrick, 1997)'
_computing_structure_solution 'SHELXS-97 (Sheldrick, 1990)'
_diffrn_ambient_temperature 100(2)
_diffrn_measured_fraction_theta_full 0.943
_diffrn_measured_fraction_theta_max 0.943
_diffrn_measurement_device_type 'CCD area detector'
_diffrn_measurement_method 'phi and omega scans'
_diffrn_radiation_monochromator graphite
_diffrn_radiation_source 'fine-focus sealed tube'
_diffrn_radiation_type MoK\a
_diffrn_radiation_wavelength 0.71073
_diffrn_reflns_av_R_equivalents 0.0480
_diffrn_reflns_av_sigmaI/netI 0.0535
_diffrn_reflns_limit_h_max 11
_diffrn_reflns_limit_h_min -11
_diffrn_reflns_limit_k_max 21
_diffrn_reflns_limit_k_min -21
_diffrn_reflns_limit_l_max 11
_diffrn_reflns_limit_l_min -11
_diffrn_reflns_number 10423
_diffrn_reflns_theta_full 33.04
_diffrn_reflns_theta_max 33.04
_diffrn_reflns_theta_min 2.82
_exptl_absorpt_coefficient_mu 0.418
_exptl_absorpt_correction_type none
_exptl_crystal_colour colorless
_exptl_crystal_density_diffrn 1.386
_exptl_crystal_density_meas 0
_exptl_crystal_density_method 'not measured'
_exptl_crystal_description needle
_exptl_crystal_F_000 352
_exptl_crystal_size_max 0.30
_exptl_crystal_size_mid 0.14
_exptl_crystal_size_min 0.07
_refine_diff_density_max 0.438
_refine_diff_density_min -0.307
_refine_diff_density_rms 0.069
_refine_ls_extinction_method none
_refine_ls_goodness_of_fit_ref 1.078
_refine_ls_hydrogen_treatment mixed
_refine_ls_matrix_type full
_refine_ls_number_parameters 139
_refine_ls_number_reflns 2836
_refine_ls_number_restraints 0
_refine_ls_restrained_S_all 1.078
_refine_ls_R_factor_all 0.0445
_refine_ls_R_factor_gt 0.0354
_refine_ls_shift/su_max 0.000
_refine_ls_shift/su_mean 0.000
_refine_ls_structure_factor_coef Fsqd
_refine_ls_weighting_details 'calc w=1/[\s^2^(Fo^2^)+(0.0300P)^2^+0.0000P] where P=(Fo^2^+2Fc^2^)/3'
_refine_ls_weighting_scheme calc
_refine_ls_wR_factor_gt 0.0763
_refine_ls_wR_factor_ref 0.0781
_reflns_number_gt 2309
_reflns_number_total 2836
_reflns_threshold_expression >2sigma(I)
_cod_data_source_file cg034243psi20031203_050541.cif
_cod_data_source_block methcl_I
_cod_depositor_comments
;
The following automatic conversions were performed:

'_chemical_melting_point' value '232C' was changed to '505.15' - it
was converted from degrees Celsius(C) to
Kelvins(K).

'_symmetry_cell_setting' value 'Monoclinic' changed to
'monoclinic' according to
/home/saulius/struct/CIF-dictionaries/cif_core.dic dictionary named
'cif_core.dic' version 2.4.1 from 2010-06-29.

Automatic conversion script
Id: cif_fix_values 1715 2011-07-08 13:25:40Z adriana 
;
_cod_original_sg_symbol_H-M P2(1)/c
_cod_database_code 4505342

loop_
_symmetry_equiv_pos_as_xyz
'x, y, z'
'-x, y+1/2, -z+1/2'
'-x, -y, -z'
'x, -y-1/2, z-1/2'

loop_
_atom_site_label
_atom_site_type_symbol
_atom_site_fract_x
_atom_site_fract_y
_atom_site_fract_z
_atom_site_U_iso_or_equiv
_atom_site_adp_type
_atom_site_occupancy
_atom_site_symmetry_multiplicity
_atom_site_calc_flag
Cl1 Cl 0.15579(4) 0.01547(2) 0.27626(4) 0.01280(8) Uani 1 1 d
C1 C 0.26247(15) 0.33929(8) 0.31351(16) 0.0101(2) Uani 1 1 d
C2 C 0.52009(16) 0.23658(8) 0.44712(16) 0.0107(2) Uani 1 1 d
C3 C 0.65719(18) 0.39674(9) 0.54156(19) 0.0157(3) Uani 1 1 d
C4 C 0.80888(17) 0.25353(10) 0.72735(18) 0.0155(3) Uani 1 1 d
H1 H 0.281(2) 0.3139(11) 0.561(2) 0.025(4) Uiso 1 1 d
H2 H 0.164(2) 0.3986(12) 0.473(2) 0.034(5) Uiso 1 1 d
H3 H 0.085(2) 0.4278(11) 0.168(2) 0.019(4) Uiso 1 1 d
H4 H 0.193(2) 0.3955(11) 0.078(2) 0.023(4) Uiso 1 1 d
H5 H 0.443(2) 0.1052(11) 0.393(2) 0.022(4) Uiso 1 1 d
H6 H 0.632(2) 0.1101(11) 0.534(2) 0.028(4) Uiso 1 1 d
H7 H 0.852(2) 0.2979(11) 0.829(2) 0.028(4) Uiso 1 1 d
H8 H 0.912(2) 0.2401(11) 0.692(2) 0.029(4) Uiso 1 1 d
H9 H 0.777(2) 0.1949(11) 0.7735(19) 0.019(4) Uiso 1 1 d
H10 H 0.605(2) 0.4321(11) 0.618(2) 0.026(4) Uiso 1 1 d
H11 H 0.782(2) 0.4142(10) 0.569(2) 0.018(4) Uiso 1 1 d
H12 H 0.5829(19) 0.4138(10) 0.411(2) 0.015(4) Uiso 1 1 d
N1 N 0.37492(13) 0.27207(7) 0.29737(13) 0.0111(2) Uani 1 1 d
N2 N 0.23724(15) 0.35439(8) 0.46777(15) 0.0128(2) Uani 1 1 d
N3 N 0.16156(15) 0.39157(8) 0.16351(15) 0.0148(2) Uani 1 1 d
N4 N 0.53900(16) 0.14092(7) 0.45785(16) 0.0140(2) Uani 1 1 d
N5 N 0.64987(13) 0.29279(7) 0.56991(13) 0.0116(2) Uani 1 1 d

loop_
_atom_site_aniso_label
_atom_site_aniso_U_11
_atom_site_aniso_U_22
_atom_site_aniso_U_33
_atom_site_aniso_U_23
_atom_site_aniso_U_13
_atom_site_aniso_U_12
Cl1 0.01249(14) 0.01313(14) 0.01238(14) 0.00010(10) 0.00474(11) -0.00096(10)
C1 0.0094(5) 0.0094(5) 0.0106(5) 0.0000(4) 0.0032(4) -0.0018(4)
C2 0.0108(5) 0.0121(5) 0.0105(5) 0.0001(4) 0.0057(4) 0.0002(4)
C3 0.0147(6) 0.0107(6) 0.0201(7) -0.0007(5) 0.0056(5) -0.0022(4)
C4 0.0127(6) 0.0167(6) 0.0136(6) 0.0004(5) 0.0018(5) 0.0014(5)
N1 0.0116(5) 0.0115(5) 0.0093(5) -0.0004(4) 0.0035(4) 0.0017(4)
N2 0.0144(5) 0.0138(5) 0.0109(5) 0.0014(4) 0.0059(4) 0.0037(4)
N3 0.0155(5) 0.0182(5) 0.0121(5) 0.0047(4) 0.0072(4) 0.0067(4)
N4 0.0119(5) 0.0102(5) 0.0156(5) 0.0002(4) 0.0013(4) 0.0006(4)
N5 0.0104(5) 0.0102(5) 0.0122(5) 0.0000(4) 0.0027(4) -0.0002(4)

loop_
_atom_type_symbol
_atom_type_description
_atom_type_scat_dispersion_real
_atom_type_scat_dispersion_imag
_atom_type_scat_source
C C 0.0033 0.0016 'International Tables Vol C Tables 4.2.6.8 and 6.1.1.4'
H H 0.0000 0.0000 'International Tables Vol C Tables 4.2.6.8 and 6.1.1.4'
N N 0.0061 0.0033 'International Tables Vol C Tables 4.2.6.8 and 6.1.1.4'
Cl Cl 0.1484 0.1585 'International Tables Vol C Tables 4.2.6.8 and 6.1.1.4'

loop_
_geom_angle_atom_site_label_1
_geom_angle_atom_site_label_2
_geom_angle_atom_site_label_3
_geom_angle
N1 C1 N2 123.91(11)
N1 C1 N3 118.17(11)
N2 C1 N3 117.83(11)
N5 C2 N4 120.20(11)
N5 C2 N1 122.80(10)
N4 C2 N1 116.68(11)
N5 C3 H10 109.8(9)
N5 C3 H11 108.6(9)
H10 C3 H11 113.0(12)
N5 C3 H12 110.7(8)
H10 C3 H12 107.5(12)
H11 C3 H12 107.0(12)
N5 C4 H7 111.0(9)
N5 C4 H8 110.3(9)
H7 C4 H8 108.4(13)
N5 C4 H9 111.7(9)
H7 C4 H9 106.3(12)
H8 C4 H9 109.0(12)
C1 N1 C2 121.91(10)
C1 N2 H1 120.8(10)
C1 N2 H2 121.2(11)
H1 N2 H2 117.3(15)
C1 N3 H3 119.0(11)
C1 N3 H4 120.1(11)
H3 N3 H4 119.6(15)
C2 N4 H5 118.6(10)
C2 N4 H6 126.0(11)
H5 N4 H6 114.9(14)
C2 N5 C4 122.29(10)
C2 N5 C3 122.11(10)
C4 N5 C3 115.04(10)

loop_
_geom_bond_atom_site_label_1
_geom_bond_atom_site_label_2
_geom_bond_distance
C1 N1 1.3330(14)
C1 N2 1.3343(15)
C1 N3 1.3387(15)
C2 N5 1.3360(15)
C2 N4 1.3363(15)
C2 N1 1.3576(14)
C3 N5 1.4665(15)
C3 H10 0.995(16)
C3 H11 0.949(15)
C3 H12 0.983(14)
C4 N5 1.4624(15)
C4 H7 0.957(15)
C4 H8 0.984(17)
C4 H9 0.968(15)
N2 H1 0.879(16)
N2 H2 0.860(17)
N3 H3 0.800(16)
N3 H4 0.816(16)
N4 H5 0.876(16)
N4 H6 0.852(16)

loop_
_geom_hbond_atom_site_label_D
_geom_hbond_atom_site_label_H
_geom_hbond_atom_site_label_A
_geom_hbond_distance_DH
_geom_hbond_distance_HA
_geom_hbond_distance_DA
_geom_hbond_angle_DHA
_geom_hbond_site_symmetry_A
N3 H3 Cl1 0.800(16) 2.453(16) 3.2415(12) 168.9(14) 2
N3 H4 Cl1 0.816(16) 2.596(16) 3.3118(12) 147.3(14) 4_565
N2 H2 Cl1 0.860(17) 2.707(17) 3.3116(11) 128.6(14) 4_566
N2 H2 Cl1 0.860(17) 2.966(17) 3.6681(12) 140.1(14) 2
N2 H1 N1 0.879(16) 2.080(16) 2.9558(15) 173.9(14) 4_566
N4 H5 Cl1 0.876(16) 2.416(16) 3.2721(12) 166.0(13) .
N4 H6 Cl1 0.852(16) 2.455(17) 3.2842(12) 164.6(14) 3_656

loop_
_geom_torsion_atom_site_label_1
_geom_torsion_atom_site_label_2
_geom_torsion_atom_site_label_3
_geom_torsion_atom_site_label_4
_geom_torsion
N2 C1 N1 C2 -23.90(17)
N3 C1 N1 C2 159.64(11)
N5 C2 N1 C1 -53.69(16)
N4 C2 N1 C1 132.79(12)
N4 C2 N5 C4 -4.65(17)
N1 C2 N5 C4 -177.95(10)
N4 C2 N5 C3 166.37(11)
N1 C2 N5 C3 -6.94(17)
